data_1572825
loop_
_publ_author_name
'Xia, Qingchun'
'Han, Kaixin'
'Ma, Xuxiao'
'Qiu, Pengtao'
'Li, Zhiyong'
'Chen, Xuenian'

_publ_section_title
;
 A tetraphenylborate-based anionic metal-organic framework as a versatile
 solid electrolyte for fast Li<sup>+</sup>, Na<sup>+</sup>, K<sup>+</sup>,
 Mg<sup>2+</sup>, Ca<sup>2+</sup>, and Zn<sup>2+</sup> transportation.
;
_journal_issue 42
_journal_name_full 'Chemical science'
_journal_page_first 17579
_journal_page_last 17589
_journal_paper_doi 10.1039/d4sc02861a
_journal_volume 15
_journal_year 2024
_chemical_formula_moiety '0.25(C260 H196 Er12 N8 O84)'
_chemical_formula_sum 'C65 H49 Er3 N2 O21'
_chemical_formula_weight 1695.84
_chemical_name_systematic TC-MOF
_space_group_crystal_system orthorhombic
_space_group_IT_number 62
_space_group_name_Hall '-P 2ac 2n'
_space_group_name_H-M_alt 'P n m a'
_atom_sites_solution_hydrogens mixed
_audit_creation_date 2022-10-10
_audit_creation_method
;
Olex2 1.2
(compiled 2018.05.29 svn.r3508 for OlexSys, GUI svn.r5506)
;
_audit_update_record
;
2022-11-28 deposited with the CCDC.	2024-10-01 downloaded from the CCDC.
;
_cell_angle_alpha 90
_cell_angle_beta 90
_cell_angle_gamma 90
_cell_formula_units_Z 4
_cell_length_a 32.1662(7)
_cell_length_b 24.9817(4)
_cell_length_c 13.4105(5)
_cell_measurement_reflns_used 10845
_cell_measurement_temperature 150.00(10)
_cell_measurement_theta_max 71.9530
_cell_measurement_theta_min 3.9890
_cell_volume 10776.2(5)
_computing_cell_refinement 'CrysAlisPro 1.171.40.42a (Rigaku OD, 2019)'
_computing_data_collection 'CrysAlisPro 1.171.40.42a (Rigaku OD, 2019)'
_computing_data_reduction 'CrysAlisPro 1.171.40.42a (Rigaku OD, 2019)'
_computing_molecular_graphics 'Olex2 (Dolomanov et al., 2009)'
_computing_publication_material 'Olex2 (Dolomanov et al., 2009)'
_computing_structure_refinement 'ShelXL (Sheldrick, 2015)'
_computing_structure_solution 'SIR2004  (Burla et al.,  2007)'
_diffrn_ambient_environment N~2~
_diffrn_ambient_temperature 150.00(10)
_diffrn_detector 'CCD plate'
_diffrn_detector_area_resol_mean 10.6296
_diffrn_detector_type Atlas
_diffrn_measured_fraction_theta_full 0.995
_diffrn_measured_fraction_theta_max 0.969
_diffrn_measurement_details
;
List of Runs (angles in degrees, time in seconds):

  # Type    Start    End  Width  t~exp~   \w     \q     \k     \f   Frames
#--------------------------------------------------------------------------
  1  \w     69.00  94.00   1.00    5.86    --   40.52 172.00  52.00   25
  2  \w    -35.00  -2.00   1.00    5.86    --   40.52 -32.00  34.00   33
  3  \w     86.00 165.00   1.00   23.43    --  103.86  32.00-166.00   79
  4  \w    143.00 178.00   1.00   23.43    --  103.86  93.00  16.00   35
  5  \w    109.00 178.00   1.00   23.43    --  103.86 114.00 -88.00   69
  6  \w   -106.00 -13.00   1.00    5.86    --  -40.52 -57.00 -90.00   93
  7  \w    -44.00  -8.00   1.00    5.86    --  -40.52 125.00  60.00   36
  8  \w    -89.00 -64.00   1.00    5.86    --  -40.52 125.00  60.00   25
  9  \w    121.00 172.00   1.00   23.43    --  103.86 125.00  60.00   51
 10  \w     83.00 108.00   1.00   23.43    --  103.86 -94.00-150.00   25
 11  \w    111.00 174.00   1.00   23.43    --  103.86 125.00-180.00   63
 12  \w     32.00  67.00   1.00   23.43    --  103.86 -94.00-150.00   35
;
_diffrn_measurement_device 'four-circle diffractometer'
_diffrn_measurement_device_type 'SuperNova, Dual, Cu at home/near, Atlas'
_diffrn_measurement_method '\w scans'
_diffrn_orient_matrix_type 'CrysAlisPro convention (1999,Acta A55,543-557)'
_diffrn_orient_matrix_UB_11 -0.0324937000
_diffrn_orient_matrix_UB_12 0.0103621000
_diffrn_orient_matrix_UB_13 -0.0821259000
_diffrn_orient_matrix_UB_21 -0.0341884000
_diffrn_orient_matrix_UB_22 -0.0234760000
_diffrn_orient_matrix_UB_23 0.0675897000
_diffrn_orient_matrix_UB_31 -0.0082586000
_diffrn_orient_matrix_UB_32 0.0560852000
_diffrn_orient_matrix_UB_33 0.0434321000
_diffrn_radiation_monochromator mirror
_diffrn_radiation_probe x-ray
_diffrn_radiation_type CuK\a
_diffrn_radiation_wavelength 1.54184
_diffrn_reflns_av_R_equivalents 0.0305
_diffrn_reflns_av_unetI/netI 0.0282
_diffrn_reflns_Laue_measured_fraction_full 0.995
_diffrn_reflns_Laue_measured_fraction_max 0.969
_diffrn_reflns_limit_h_max 34
_diffrn_reflns_limit_h_min -39
_diffrn_reflns_limit_k_max 30
_diffrn_reflns_limit_k_min -21
_diffrn_reflns_limit_l_max 16
_diffrn_reflns_limit_l_min -16
_diffrn_reflns_number 34576
_diffrn_reflns_point_group_measured_fraction_full 0.995
_diffrn_reflns_point_group_measured_fraction_max 0.969
_diffrn_reflns_theta_full 67.684
_diffrn_reflns_theta_max 72.602
_diffrn_reflns_theta_min 3.741
_diffrn_source 'micro-focus sealed X-ray tube'
_diffrn_source_type 'SuperNova (Cu) X-ray Source'
_exptl_absorpt_coefficient_mu 4.555
_exptl_absorpt_correction_T_max 1.00000
_exptl_absorpt_correction_T_min 0.70785
_exptl_absorpt_correction_type multi-scan
_exptl_absorpt_process_details
;
CrysAlisPro 1.171.40.42a (Rigaku Oxford Diffraction, 2019)
Empirical absorption correction using spherical harmonics,
 implemented in SCALE3 ABSPACK scaling algorithm.
;
_exptl_crystal_colour 'clear light colourless'
_exptl_crystal_colour_lustre clear
_exptl_crystal_colour_modifier light
_exptl_crystal_colour_primary colourless
_exptl_crystal_density_diffrn 1.045
_exptl_crystal_description block
_exptl_crystal_F_000 3300
_exptl_crystal_size_max 0.5
_exptl_crystal_size_mid 0.2
_exptl_crystal_size_min 0.2
_refine_diff_density_max 1.248
_refine_diff_density_min -1.241
_refine_diff_density_rms 0.096
_refine_ls_extinction_method none
_refine_ls_goodness_of_fit_ref 1.032
_refine_ls_hydrogen_treatment constr
_refine_ls_matrix_type full
_refine_ls_number_parameters 466
_refine_ls_number_reflns 10616
_refine_ls_number_restraints 116
_refine_ls_restrained_S_all 1.041
_refine_ls_R_factor_all 0.0660
_refine_ls_R_factor_gt 0.0502
_refine_ls_shift/su_max 0.000
_refine_ls_shift/su_mean 0.000
_refine_ls_structure_factor_coef Fsqd
_refine_ls_weighting_details 'w=1/[\s^2^(Fo^2^)+(0.0610P)^2^+32.1939P] where P=(Fo^2^+2Fc^2^)/3'
_refine_ls_weighting_scheme calc
_refine_ls_wR_factor_gt 0.1287
_refine_ls_wR_factor_ref 0.1449
_reflns_Friedel_coverage 0.000
_reflns_number_gt 8138
_reflns_number_total 10616
_reflns_threshold_expression 'I > 2\s(I)'
_cod_data_source_file d4sc02861a2.cif
_cod_data_source_block luxm2154c
_cod_depositor_comments 'Adding full bibliography for 1572825--1572826.cif.'
_cod_database_code 1572825
_shelx_shelxl_version_number 2014/7
_chemical_oxdiff_formula 'C1 H1 O1 N1 La1'
_shelx_space_group_comment
;
The symmetry employed for this shelxl refinement is uniquely defined
by the following loop, which should always be used as a source of
symmetry information in preference to the above space-group names.
They are only intended as comments.
;
_reflns_odcompleteness_completeness 99.68
_reflns_odcompleteness_iscentric 1
_reflns_odcompleteness_theta 66.97
_olex2_refinement_description
;
1. Fixed Uiso
 At 1.2 times of:
  All C(H) groups
 At 1.5 times of:
  All C(H,H,H) groups, All O(H,H) groups
2. Restrained distances
 Er3-H1WA \\sim Er3-H1WB
 with sigma of 0.01
 Er1-O12 \\sim Er2-O11
 with sigma of 0.01
3. Restrained planarity
 O12, N1, C30, C31, C32
 with sigma of 0.01
 O11, N2, C33, C34, C35
 with sigma of 0.01
4. Uiso/Uaniso restraints and constraints
O11 \\sim N2 \\sim C33 \\sim C34 \\sim C35 \\sim O12 \\sim N1 \\sim C30 \\sim
C31 \\sim C32: within 2A with sigma of 0.01 and sigma for terminal atoms of 0.02
Uanis(O1W) \\sim Ueq: with sigma of 0.01 and sigma for terminal atoms of 0.02
5. Rigid body (RIGU) restrains
 O11, N2, C33, C34, C35, O12, N1, C30, C31, C32
 with sigma for 1-2 distances of 0.01 and sigma for 1-3 distances of 0.01
6. Same fragment restrains
{O12, N1, C30, C31, C32} sigma for 1-2: 0.01, 1-3: 0.04
as
{O11, N2, C33, C34, C35}
7. Others
 Fixed Sof: H1WA(0.5) H1WB(0.5) O11(0.5) N2(0.5) C33(0.5) H33(0.5) C34(0.5)
 H34A(0.5) H34B(0.5) H34C(0.5) C35(0.5) H35A(0.5) H35B(0.5) H35C(0.5) O12(0.5)
 N1(0.5) C30(0.5) H30(0.5) C31(0.5) H31A(0.5) H31B(0.5) H31C(0.5) C32(0.5)
 H32A(0.5) H32B(0.5) H32C(0.5)
8.a Riding coordinates:
 O1W(H1WA,H1WB), C34(H34A,H34B,H34C), C35(H35A,H35B,H35C), C31(H31A,H31B,H31C),
  C32(H32A,H32B,H32C)
8.b Aromatic/amide H refined with riding coordinates:
 C3(H3), C4(H4), C6(H6), C7(H7), C10(H10), C11(H11), C13(H13), C14(H14),
 C17(H17), C18(H18), C20(H20), C21(H21), C24(H24), C25(H25), C27(H27), C28(H28),
  C36(H36), C33(H33), C30(H30)
;
_smtbx_masks_void_probe_radius 1.2
_smtbx_masks_void_truncation_radius 1.2
_olex2_submission_special_instructions 'No special instructions were received'
_oxdiff_exptl_absorpt_empirical_details
;
Empirical correction (ABSPACK) includes:
- Absorption correction using spherical harmonics
- Frame scaling
;
_oxdiff_exptl_absorpt_empirical_full_max 1.303
_oxdiff_exptl_absorpt_empirical_full_min 0.756

loop_
_space_group_symop_operation_xyz
'x, y, z'
'-x+1/2, -y, z+1/2'
'-x, y+1/2, -z'
'x+1/2, -y+1/2, -z+1/2'
'-x, -y, -z'
'x-1/2, y, -z-1/2'
'x, -y-1/2, z'
'-x-1/2, y-1/2, z-1/2'

loop_
_atom_site_label
_atom_site_type_symbol
_atom_site_fract_x
_atom_site_fract_y
_atom_site_fract_z
_atom_site_U_iso_or_equiv
_atom_site_adp_type
_atom_site_occupancy
_atom_site_site_symmetry_order
_atom_site_calc_flag
_atom_site_refinement_flags_posn
_atom_site_refinement_flags_adp
_atom_site_refinement_flags_occupancy
_atom_site_disorder_assembly
_atom_site_disorder_group
Er1 Er 0.45150(2) 0.7500 0.35268(3) 0.04564(12) Uani 1 2 d DS T P A .
Er2 Er 0.42682(2) 0.7500 0.09130(4) 0.04793(13) Uani 1 2 d DS T P A .
Er3 Er 0.28182(2) 0.7500 0.07409(4) 0.05009(13) Uani 1 2 d DS T P . .
O1 O 0.48156(12) 0.68788(15) 0.0636(3) 0.0589(10) Uani 1 1 d . . . . .
O1W O 0.2856(3) 0.7500 -0.1020(7) 0.125(3) Uani 1 2 d S TU P . .
H1WA H 0.2985 0.7186 -0.1315 0.188 Uiso 0.5 1 d DR . . . .
H1WB H 0.2864 0.7805 -0.1317 0.188 Uiso 0.5 1 d DR . . . .
O2 O 0.46083(10) 0.69268(13) 0.2194(3) 0.0482(8) Uani 1 1 d . . . . .
O3 O 0.61468(13) 0.31733(17) -0.0634(4) 0.0722(12) Uani 1 1 d . . . . .
O4 O 0.68096(13) 0.32492(19) -0.0316(5) 0.0886(17) Uani 1 1 d . . . . .
O5 O 0.74986(15) 0.69072(19) 0.3130(4) 0.0825(14) Uani 1 1 d . . . . .
O6 O 0.72699(13) 0.68814(17) 0.4660(4) 0.0701(12) Uani 1 1 d . . . . .
O7 O 0.52875(11) 0.31626(14) 0.5332(3) 0.0558(9) Uani 1 1 d . . . . .
O8 O 0.59419(12) 0.31122(19) 0.5747(4) 0.0806(15) Uani 1 1 d . . . . .
O9 O 0.39269(14) 0.7500 0.2462(4) 0.0486(11) Uani 1 2 d S T P A .
O10 O 0.32534(17) 0.7500 0.2096(6) 0.0686(17) Uani 1 2 d S T P . .
C1 C 0.48441(15) 0.67205(18) 0.1511(4) 0.0457(11) Uani 1 1 d . . . . .
C2 C 0.51377(15) 0.62862(18) 0.1808(4) 0.0455(11) Uani 1 1 d . . . . .
C3 C 0.53801(19) 0.6053(2) 0.1074(5) 0.0587(14) Uani 1 1 d . . . . .
H3 H 0.5353 0.6160 0.0413 0.070 Uiso 1 1 calc R . . . .
C4 C 0.56653(18) 0.5655(2) 0.1333(5) 0.0576(14) Uani 1 1 d . . . . .
H4 H 0.5831 0.5504 0.0839 0.069 Uiso 1 1 calc R . . . .
C5 C 0.57072(15) 0.54847(18) 0.2295(4) 0.0452(11) Uani 1 1 d . . . . .
C6 C 0.54696(17) 0.57262(19) 0.3033(5) 0.0525(12) Uani 1 1 d . . . . .
H6 H 0.5500 0.5622 0.3695 0.063 Uiso 1 1 calc R . . . .
C7 C 0.51851(16) 0.61255(19) 0.2782(4) 0.0512(12) Uani 1 1 d . . . . .
H7 H 0.5026 0.6285 0.3279 0.061 Uiso 1 1 calc R . . . .
C8 C 0.60566(14) 0.50940(18) 0.2598(4) 0.0451(11) Uani 1 1 d . . . . .
C9 C 0.61748(15) 0.47100(18) 0.1737(4) 0.0476(12) Uani 1 1 d . . . . .
C10 C 0.58661(16) 0.4451(2) 0.1210(5) 0.0538(13) Uani 1 1 d . . . . .
H10 H 0.5592 0.4558 0.1301 0.065 Uiso 1 1 calc R . . . .
C11 C 0.59506(16) 0.4042(2) 0.0556(5) 0.0552(13) Uani 1 1 d . . . . .
H11 H 0.5735 0.3876 0.0213 0.066 Uiso 1 1 calc R . . . .
C12 C 0.63575(16) 0.38769(19) 0.0406(5) 0.0501(12) Uani 1 1 d . . . . .
C13 C 0.66699(16) 0.4135(2) 0.0916(5) 0.0612(16) Uani 1 1 d . . . . .
H13 H 0.6944 0.4031 0.0819 0.073 Uiso 1 1 calc R . . . .
C14 C 0.65824(17) 0.4546(2) 0.1569(5) 0.0620(16) Uani 1 1 d . . . . .
H14 H 0.6799 0.4716 0.1902 0.074 Uiso 1 1 calc R . . . .
C15 C 0.64481(17) 0.3398(2) -0.0238(5) 0.0553(14) Uani 1 1 d . . . . .
C16 C 0.59384(15) 0.46907(17) 0.3413(4) 0.0460(11) Uani 1 1 d . . . . .
C17 C 0.62418(17) 0.4416(2) 0.3911(5) 0.0603(15) Uani 1 1 d . . . . .
H17 H 0.6518 0.4520 0.3831 0.072 Uiso 1 1 calc R . . . .
C18 C 0.61512(17) 0.3990(2) 0.4527(5) 0.0620(15) Uani 1 1 d . . . . .
H18 H 0.6365 0.3813 0.4858 0.074 Uiso 1 1 calc R . . . .
C19 C 0.57489(16) 0.38236(19) 0.4657(4) 0.0498(12) Uani 1 1 d . . . . .
C20 C 0.54344(16) 0.4097(2) 0.4173(5) 0.0549(13) Uani 1 1 d . . . . .
H20 H 0.5160 0.3991 0.4259 0.066 Uiso 1 1 calc R . . . .
C21 C 0.55262(16) 0.4526(2) 0.3561(5) 0.0532(13) Uani 1 1 d . . . . .
H21 H 0.5312 0.4708 0.3242 0.064 Uiso 1 1 calc R . . . .
C22 C 0.56540(17) 0.33435(19) 0.5270(4) 0.0498(12) Uani 1 1 d . . . . .
C23 C 0.64055(16) 0.54763(19) 0.2927(4) 0.0500(12) Uani 1 1 d . . . . .
C24 C 0.66434(19) 0.5739(2) 0.2223(5) 0.0592(14) Uani 1 1 d . . . . .
H24 H 0.6615 0.5648 0.1555 0.071 Uiso 1 1 calc R . . . .
C25 C 0.69207(19) 0.6130(2) 0.2486(5) 0.0627(15) Uani 1 1 d . . . . .
H25 H 0.7078 0.6301 0.1998 0.075 Uiso 1 1 calc R . . . .
C26 C 0.69675(17) 0.6273(2) 0.3480(5) 0.0585(14) Uani 1 1 d . . . . .
C27 C 0.67334(19) 0.6019(2) 0.4197(5) 0.0634(15) Uani 1 1 d . . . . .
H27 H 0.6763 0.6108 0.4867 0.076 Uiso 1 1 calc R . . . .
C28 C 0.64517(18) 0.5625(2) 0.3902(5) 0.0600(15) Uani 1 1 d . . . . .
H28 H 0.6290 0.5457 0.4385 0.072 Uiso 1 1 calc R . . . .
C29 C 0.72627(17) 0.6713(2) 0.3785(5) 0.0562(13) Uani 1 1 d . . . . .
C36 C 0.3537(2) 0.7500 0.2676(7) 0.057(2) Uani 1 2 d S T P . .
H36 H 0.3468 0.7500 0.3349 0.069 Uiso 1 2 calc RS T P A .
O11 O 0.4305(3) 0.7439(9) -0.0801(5) 0.085(4) Uani 0.5 1 d D U . A -2
N2 N 0.4618(5) 0.7416(7) -0.2298(10) 0.155(5) Uani 0.5 1 d D U . A -2
C33 C 0.4565(5) 0.7291(6) -0.1370(11) 0.126(5) Uani 0.5 1 d D U . A -2
H33 H 0.4757 0.7051 -0.1110 0.152 Uiso 0.5 1 calc R . . A -2
C34 C 0.4264(9) 0.7850(11) -0.2748(19) 0.212(9) Uani 0.5 1 d D U . A -2
H34A H 0.4241 0.7805 -0.3457 0.318 Uiso 0.5 1 d R . . A -2
H34B H 0.3998 0.7785 -0.2444 0.318 Uiso 0.5 1 d R . . A -2
H34C H 0.4351 0.8209 -0.2603 0.318 Uiso 0.5 1 d R . . A -2
C35 C 0.4967(7) 0.7179(9) -0.2869(16) 0.186(8) Uani 0.5 1 d D U . A -2
H35A H 0.4885 0.7135 -0.3552 0.279 Uiso 0.5 1 d R . . A -2
H35B H 0.5038 0.6837 -0.2592 0.279 Uiso 0.5 1 d R . . A -2
H35C H 0.5204 0.7412 -0.2837 0.279 Uiso 0.5 1 d R . . A -2
O12 O 0.52295(15) 0.7493(6) 0.3351(6) 0.070(2) Uani 0.5 1 d D U . A -1
N1 N 0.5924(2) 0.7498(5) 0.3619(8) 0.097(3) Uani 0.5 1 d D U . A -1
C30 C 0.5534(3) 0.7373(4) 0.3799(10) 0.088(3) Uani 0.5 1 d D U . A -1
H30 H 0.5491 0.7159 0.4357 0.106 Uiso 0.5 1 calc R . . A -1
C31 C 0.6025(5) 0.7880(8) 0.2633(16) 0.140(7) Uani 0.5 1 d D U . A -1
H31A H 0.5804 0.7844 0.2155 0.209 Uiso 0.5 1 d R . . A -1
H31B H 0.6282 0.7769 0.2336 0.209 Uiso 0.5 1 d R . . A -1
H31C H 0.6046 0.8247 0.2838 0.209 Uiso 0.5 1 d R . . A -1
C32 C 0.6248(5) 0.7296(8) 0.4298(16) 0.163(8) Uani 0.5 1 d D U . A -1
H32A H 0.6123 0.7074 0.4800 0.245 Uiso 0.5 1 d R . . A -1
H32B H 0.6386 0.7592 0.4611 0.245 Uiso 0.5 1 d R . . A -1
H32C H 0.6446 0.7090 0.3925 0.245 Uiso 0.5 1 d R . . A -1

loop_
_atom_site_aniso_label
_atom_site_aniso_U_11
_atom_site_aniso_U_22
_atom_site_aniso_U_33
_atom_site_aniso_U_23
_atom_site_aniso_U_13
_atom_site_aniso_U_12
Er1 0.0411(2) 0.0338(2) 0.0619(3) 0.000 -0.00031(19) 0.000
Er2 0.0434(2) 0.0345(2) 0.0659(3) 0.000 -0.0051(2) 0.000
Er3 0.0377(2) 0.0349(2) 0.0777(3) 0.000 0.0084(2) 0.000
O1 0.056(2) 0.052(2) 0.069(3) 0.0117(19) 0.0053(19) 0.0137(18)
O1W 0.141(8) 0.132(7) 0.102(6) 0.000 0.024(6) 0.000
O2 0.0485(19) 0.0335(15) 0.063(2) -0.0030(15) 0.0004(17) 0.0073(14)
O3 0.055(2) 0.063(2) 0.099(3) -0.033(2) 0.009(2) -0.018(2)
O4 0.053(2) 0.071(3) 0.142(5) -0.051(3) -0.010(3) 0.022(2)
O5 0.090(3) 0.076(3) 0.081(3) -0.010(3) 0.007(3) -0.046(3)
O6 0.060(2) 0.061(2) 0.090(3) -0.018(2) 0.006(2) -0.018(2)
O7 0.049(2) 0.0452(18) 0.074(3) 0.0107(18) -0.0016(18) -0.0041(16)
O8 0.047(2) 0.074(3) 0.121(4) 0.053(3) -0.003(2) -0.002(2)
O9 0.040(2) 0.037(2) 0.069(3) 0.000 -0.010(2) 0.000
O10 0.044(3) 0.044(3) 0.117(5) 0.000 -0.012(3) 0.000
C1 0.042(2) 0.031(2) 0.064(3) -0.002(2) -0.001(2) 0.0020(19)
C2 0.044(2) 0.032(2) 0.061(3) -0.003(2) 0.000(2) 0.000(2)
C3 0.066(3) 0.050(3) 0.061(3) 0.004(3) 0.008(3) 0.015(3)
C4 0.060(3) 0.048(3) 0.065(3) 0.000(3) 0.012(3) 0.020(3)
C5 0.043(2) 0.029(2) 0.064(3) -0.002(2) 0.006(2) 0.0018(19)
C6 0.057(3) 0.038(2) 0.063(3) 0.000(2) 0.003(3) 0.005(2)
C7 0.050(3) 0.035(2) 0.069(3) -0.002(2) 0.006(3) 0.008(2)
C8 0.038(2) 0.035(2) 0.063(3) -0.004(2) 0.002(2) 0.0001(19)
C9 0.042(2) 0.032(2) 0.069(3) 0.000(2) 0.001(2) -0.0002(19)
C10 0.040(3) 0.046(3) 0.076(4) -0.013(3) 0.001(2) 0.004(2)
C11 0.040(3) 0.044(3) 0.081(4) -0.014(3) -0.006(3) 0.000(2)
C12 0.045(3) 0.033(2) 0.073(4) -0.009(2) -0.002(2) 0.002(2)
C13 0.038(3) 0.052(3) 0.094(5) -0.024(3) -0.003(3) 0.006(2)
C14 0.043(3) 0.046(3) 0.097(5) -0.020(3) -0.009(3) 0.002(2)
C15 0.051(3) 0.035(2) 0.080(4) -0.009(3) 0.005(3) -0.001(2)
C16 0.043(2) 0.029(2) 0.066(3) -0.002(2) -0.001(2) 0.0031(19)
C17 0.044(3) 0.050(3) 0.087(4) 0.016(3) -0.004(3) -0.004(2)
C18 0.047(3) 0.051(3) 0.088(4) 0.019(3) -0.009(3) 0.003(2)
C19 0.047(3) 0.037(2) 0.066(3) 0.002(2) 0.001(2) 0.003(2)
C20 0.041(3) 0.044(3) 0.079(4) 0.012(3) 0.000(3) -0.002(2)
C21 0.045(3) 0.039(2) 0.076(4) 0.007(3) 0.000(3) 0.003(2)
C22 0.053(3) 0.037(2) 0.059(3) 0.002(2) 0.004(2) 0.004(2)
C23 0.045(3) 0.033(2) 0.072(4) 0.000(2) 0.000(3) -0.001(2)
C24 0.065(3) 0.049(3) 0.064(4) -0.011(3) 0.006(3) -0.010(3)
C25 0.063(3) 0.050(3) 0.076(4) -0.009(3) 0.012(3) -0.019(3)
C26 0.050(3) 0.041(3) 0.084(4) -0.005(3) 0.003(3) -0.008(2)
C27 0.063(4) 0.059(3) 0.068(4) -0.007(3) 0.002(3) -0.016(3)
C28 0.056(3) 0.054(3) 0.070(4) 0.003(3) 0.003(3) -0.021(3)
C29 0.048(3) 0.049(3) 0.072(4) -0.007(3) -0.002(3) -0.005(2)
C36 0.036(4) 0.051(4) 0.084(6) 0.000 -0.001(4) 0.000
O11 0.127(7) 0.075(10) 0.055(4) -0.013(6) -0.010(4) 0.036(8)
N2 0.228(11) 0.138(11) 0.098(7) 0.012(9) 0.006(8) 0.042(10)
C33 0.184(9) 0.111(10) 0.085(7) -0.005(7) -0.003(7) 0.027(9)
C34 0.281(19) 0.205(18) 0.151(16) 0.026(15) -0.006(15) 0.074(16)
C35 0.251(18) 0.184(17) 0.122(13) -0.044(13) 0.015(13) 0.044(15)
O12 0.035(3) 0.070(4) 0.104(5) 0.055(7) 0.007(3) 0.001(6)
N1 0.043(3) 0.083(5) 0.166(8) 0.062(8) -0.007(5) -0.015(7)
C30 0.044(4) 0.079(7) 0.142(7) 0.042(7) -0.013(5) -0.003(5)
C31 0.069(9) 0.141(13) 0.209(15) 0.059(13) 0.010(11) -0.007(9)
C32 0.073(8) 0.157(16) 0.259(16) 0.069(13) -0.048(10) 0.026(9)

loop_
_atom_type_symbol
_atom_type_description
_atom_type_scat_dispersion_real
_atom_type_scat_dispersion_imag
_atom_type_scat_source
C C 0.0181 0.0091 'International Tables Vol C Tables 4.2.6.8 and 6.1.1.4'
H H 0.0000 0.0000 'International Tables Vol C Tables 4.2.6.8 and 6.1.1.4'
Er Er -9.4367 3.9380 'International Tables Vol C Tables 4.2.6.8 and 6.1.1.4'
N N 0.0311 0.0180 'International Tables Vol C Tables 4.2.6.8 and 6.1.1.4'
O O 0.0492 0.0322 'International Tables Vol C Tables 4.2.6.8 and 6.1.1.4'

loop_
_geom_angle_atom_site_label_1
_geom_angle_atom_site_label_2
_geom_angle_atom_site_label_3
_geom_angle
_geom_angle_site_symmetry_1
_geom_angle_site_symmetry_3
_geom_angle_publ_flag
O2 Er1 Er2 43.45(8) 7_575 . ?
O2 Er1 Er2 43.45(8) . . ?
O2 Er1 O2 76.64(17) . 7_575 ?
O2 Er1 O7 155.32(13) 7_575 5_666 ?
O2 Er1 O7 91.85(13) . 5_666 ?
O2 Er1 O7 91.85(13) 7_575 3_656 ?
O2 Er1 O7 155.32(13) . 3_656 ?
O2 Er1 O8 144.17(14) . 3_656 ?
O2 Er1 O8 144.17(14) 7_575 5_666 ?
O2 Er1 O8 89.89(17) . 5_666 ?
O2 Er1 O8 89.89(17) 7_575 3_656 ?
O2 Er1 O9 68.74(13) 7_575 . ?
O2 Er1 O9 68.74(13) . . ?
O2 Er1 C22 165.74(15) . 3_656 ?
O2 Er1 C22 165.74(15) 7_575 5_666 ?
O2 Er1 C22 90.27(14) . 5_666 ?
O2 Er1 C22 90.27(14) 7_575 3_656 ?
O2 Er1 O12 77.7(4) . . ?
O2 Er1 O12 78.2(2) 7_575 . ?
O7 Er1 Er2 134.21(10) 3_656 . ?
O7 Er1 Er2 134.21(10) 5_666 . ?
O7 Er1 O7 89.93(19) 3_656 5_666 ?
O7 Er1 O9 127.60(11) 3_656 . ?
O7 Er1 O9 127.60(11) 5_666 . ?
O7 Er1 C22 27.81(14) 5_666 5_666 ?
O7 Er1 C22 27.81(14) 3_656 3_656 ?
O7 Er1 C22 102.40(15) 3_656 5_666 ?
O7 Er1 C22 102.40(15) 5_666 3_656 ?
O8 Er1 Er2 105.52(13) 3_656 . ?
O8 Er1 Er2 105.52(13) 5_666 . ?
O8 Er1 O7 111.18(18) 3_656 5_666 ?
O8 Er1 O7 55.61(13) 5_666 5_666 ?
O8 Er1 O7 55.61(13) 3_656 3_656 ?
O8 Er1 O7 111.18(18) 5_666 3_656 ?
O8 Er1 O8 81.9(3) 5_666 3_656 ?
O8 Er1 O9 75.44(15) 3_656 . ?
O8 Er1 O9 75.44(15) 5_666 . ?
O8 Er1 C22 27.82(15) 5_666 5_666 ?
O8 Er1 C22 27.82(15) 3_656 3_656 ?
O8 Er1 C22 97.75(18) 5_666 3_656 ?
O8 Er1 C22 97.75(18) 3_656 5_666 ?
O9 Er1 Er2 40.18(13) . . ?
O9 Er1 C22 101.47(14) . 5_666 ?
O9 Er1 C22 101.47(14) . 3_656 ?
C22 Er1 Er2 122.45(12) 3_656 . ?
C22 Er1 Er2 122.45(12) 5_666 . ?
C22 Er1 C22 102.1(2) 3_656 5_666 ?
O12 Er1 Er2 96.89(19) . . ?
O12 Er1 O7 78.0(3) . 5_666 ?
O12 Er1 O7 78.6(4) . 3_656 ?
O12 Er1 O8 131.6(3) . 5_666 ?
O12 Er1 O8 132.4(4) . 3_656 ?
O12 Er1 O9 137.1(2) . . ?
O12 Er1 C22 105.4(4) . 3_656 ?
O12 Er1 C22 104.8(3) . 5_666 ?
O1 Er2 Er1 89.34(10) 7_575 . ?
O1 Er2 Er1 89.34(10) . . ?
O1 Er2 O1 81.54(19) 7_575 . ?
O1 Er2 O2 53.60(13) 7_575 7_575 ?
O1 Er2 O2 53.60(13) . . ?
O1 Er2 O2 99.07(13) 7_575 . ?
O1 Er2 O2 99.07(13) . 7_575 ?
O1 Er2 C1 90.49(14) 7_575 . ?
O1 Er2 C1 90.49(14) . 7_575 ?
O1 Er2 C1 26.09(14) . . ?
O1 Er2 C1 26.08(14) 7_575 7_575 ?
O2 Er2 Er1 39.63(8) . . ?
O2 Er2 Er1 39.63(8) 7_575 . ?
O2 Er2 O2 70.21(15) . 7_575 ?
O2 Er2 C1 27.52(14) 7_575 7_575 ?
O2 Er2 C1 84.93(13) . 7_575 ?
O2 Er2 C1 27.52(14) . . ?
O2 Er2 C1 84.93(13) 7_575 . ?
O3 Er2 Er1 107.63(14) 3_655 . ?
O3 Er2 Er1 107.63(14) 5_665 . ?
O3 Er2 O1 85.59(15) 5_665 . ?
O3 Er2 O1 158.58(15) 5_665 7_575 ?
O3 Er2 O1 85.59(15) 3_655 7_575 ?
O3 Er2 O1 158.58(15) 3_655 . ?
O3 Er2 O2 86.79(16) 5_665 . ?
O3 Er2 O2 146.24(16) 5_665 7_575 ?
O3 Er2 O2 146.24(16) 3_655 . ?
O3 Er2 O2 86.79(16) 3_655 7_575 ?
O3 Er2 O3 101.0(2) 5_665 3_655 ?
O3 Er2 O9 82.29(14) 5_665 . ?
O3 Er2 O9 82.29(14) 3_655 . ?
O3 Er2 C1 171.62(17) 3_655 . ?
O3 Er2 C1 85.29(16) 5_665 . ?
O3 Er2 C1 171.62(17) 5_665 7_575 ?
O3 Er2 C1 85.29(16) 3_655 7_575 ?
O3 Er2 O11 79.0(5) 5_665 . ?
O3 Er2 O11 84.9(5) 3_655 . ?
O9 Er2 Er1 40.62(11) . . ?
O9 Er2 O1 118.97(12) . . ?
O9 Er2 O1 118.97(12) . 7_575 ?
O9 Er2 O2 66.12(12) . 7_575 ?
O9 Er2 O2 66.12(12) . . ?
O9 Er2 C1 93.19(14) . . ?
O9 Er2 C1 93.19(14) . 7_575 ?
C1 Er2 Er1 64.85(11) 7_575 . ?
C1 Er2 Er1 64.85(11) . . ?
C1 Er2 C1 87.93(19) . 7_575 ?
O11 Er2 Er1 163.9(3) . . ?
O11 Er2 O1 81.4(5) . 7_575 ?
O11 Er2 O1 76.3(4) . . ?
O11 Er2 O2 134.7(5) . 7_575 ?
O11 Er2 O2 128.9(5) . . ?
O11 Er2 O9 154.8(3) . . ?
O11 Er2 C1 107.3(5) . 7_575 ?
O11 Er2 C1 101.9(4) . . ?
O1W Er3 O6 79.3(2) . 4_465 ?
O1W Er3 O6 79.3(2) . 6_556 ?
O1W Er3 C29 105.4(2) . 4_465 ?
O1W Er3 C29 105.4(2) . 6_556 ?
O4 Er3 O1W 74.0(2) 5_665 . ?
O4 Er3 O1W 74.0(2) 3_655 . ?
O4 Er3 O4 109.4(3) 3_655 5_665 ?
O4 Er3 O5 82.8(2) 5_665 6_556 ?
O4 Er3 O5 82.8(2) 3_655 4_465 ?
O4 Er3 O5 154.3(2) 5_665 4_465 ?
O4 Er3 O5 154.3(2) 3_655 6_556 ?
O4 Er3 O6 148.37(18) 3_655 6_556 ?
O4 Er3 O6 148.37(18) 5_665 4_465 ?
O4 Er3 O6 78.64(16) 5_665 6_556 ?
O4 Er3 O6 78.64(16) 3_655 4_465 ?
O4 Er3 O10 83.01(16) 3_655 . ?
O4 Er3 O10 83.01(16) 5_665 . ?
O4 Er3 C29 79.16(18) 5_665 6_556 ?
O4 Er3 C29 170.59(17) 5_665 4_465 ?
O4 Er3 C29 79.16(18) 3_655 4_465 ?
O4 Er3 C29 170.59(17) 3_655 6_556 ?
O5 Er3 O1W 131.68(18) 6_556 . ?
O5 Er3 O1W 131.68(18) 4_465 . ?
O5 Er3 O5 77.9(3) 4_465 6_556 ?
O5 Er3 O6 54.52(16) 6_556 6_556 ?
O5 Er3 O6 103.16(18) 4_465 6_556 ?
O5 Er3 O6 54.52(16) 4_465 4_465 ?
O5 Er3 O6 103.16(18) 6_556 4_465 ?
O5 Er3 C29 91.00(19) 4_465 6_556 ?
O5 Er3 C29 27.38(17) 4_465 4_465 ?
O5 Er3 C29 91.00(19) 6_556 4_465 ?
O5 Er3 C29 27.38(17) 6_556 6_556 ?
O6 Er3 O6 79.9(2) 6_556 4_465 ?
O6 Er3 C29 27.14(17) 6_556 6_556 ?
O6 Er3 C29 92.00(16) 6_556 4_465 ?
O6 Er3 C29 27.14(17) 4_465 4_465 ?
O6 Er3 C29 92.00(16) 4_465 6_556 ?
O10 Er3 O1W 139.4(3) . . ?
O10 Er3 O5 75.92(17) . 4_465 ?
O10 Er3 O5 75.92(17) . 6_556 ?
O10 Er3 O6 128.63(14) . 6_556 ?
O10 Er3 O6 128.63(14) . 4_465 ?
O10 Er3 C29 102.40(17) . 6_556 ?
O10 Er3 C29 102.40(17) . 4_465 ?
C29 Er3 C29 92.1(2) 6_556 4_465 ?
C1 O1 Er2 96.6(3) . . ?
Er3 O1W H1WA 115.4 . . ?
Er3 O1W H1WB 117.7 . . ?
H1WA O1W H1WB 121.0 . . ?
Er1 O2 Er2 96.92(11) . . ?
C1 O2 Er1 150.4(3) . . ?
C1 O2 Er2 89.9(3) . . ?
C15 O3 Er2 154.4(5) . 5_665 ?
C15 O4 Er3 139.8(4) . 5_665 ?
C29 O5 Er3 93.2(4) . 6_656 ?
C29 O6 Er3 91.2(4) . 6_656 ?
C22 O7 Er1 92.5(3) . 5_666 ?
C22 O8 Er1 92.8(3) . 5_666 ?
Er2 O9 Er1 99.20(18) . . ?
C36 O9 Er1 130.1(6) . . ?
C36 O9 Er2 130.7(6) . . ?
C36 O10 Er3 168.0(6) . . ?
O1 C1 Er2 57.3(3) . . ?
O1 C1 O2 119.9(4) . . ?
O1 C1 C2 122.0(5) . . ?
O2 C1 Er2 62.6(2) . . ?
O2 C1 C2 118.1(5) . . ?
C2 C1 Er2 177.3(3) . . ?
C3 C2 C1 118.3(5) . . ?
C7 C2 C1 122.4(5) . . ?
C7 C2 C3 119.3(5) . . ?
C2 C3 H3 120.2 . . ?
C2 C3 C4 119.6(6) . . ?
C4 C3 H3 120.2 . . ?
C3 C4 H4 119.3 . . ?
C5 C4 C3 121.4(5) . . ?
C5 C4 H4 119.3 . . ?
C4 C5 C6 118.9(5) . . ?
C4 C5 C8 121.3(5) . . ?
C6 C5 C8 119.2(5) . . ?
C5 C6 H6 120.0 . . ?
C5 C6 C7 120.0(5) . . ?
C7 C6 H6 120.0 . . ?
C2 C7 C6 120.7(5) . . ?
C2 C7 H7 119.6 . . ?
C6 C7 H7 119.6 . . ?
C5 C8 C9 111.9(4) . . ?
C16 C8 C5 115.0(4) . . ?
C16 C8 C9 100.7(4) . . ?
C16 C8 C23 112.6(4) . . ?
C23 C8 C5 102.4(4) . . ?
C23 C8 C9 114.8(4) . . ?
C10 C9 C8 119.7(4) . . ?
C10 C9 C14 117.2(5) . . ?
C14 C9 C8 122.3(5) . . ?
C9 C10 H10 118.9 . . ?
C11 C10 C9 122.2(5) . . ?
C11 C10 H10 118.9 . . ?
C10 C11 H11 120.0 . . ?
C10 C11 C12 120.0(5) . . ?
C12 C11 H11 120.0 . . ?
C11 C12 C15 120.2(5) . . ?
C13 C12 C11 118.5(5) . . ?
C13 C12 C15 121.1(5) . . ?
C12 C13 H13 119.5 . . ?
C12 C13 C14 121.1(5) . . ?
C14 C13 H13 119.5 . . ?
C9 C14 H14 119.5 . . ?
C13 C14 C9 121.0(5) . . ?
C13 C14 H14 119.5 . . ?
O3 C15 C12 117.0(5) . . ?
O4 C15 O3 124.7(5) . . ?
O4 C15 C12 118.3(5) . . ?
C17 C16 C8 120.0(5) . . ?
C17 C16 C21 117.4(5) . . ?
C21 C16 C8 121.8(5) . . ?
C16 C17 H17 119.0 . . ?
C16 C17 C18 121.9(5) . . ?
C18 C17 H17 119.0 . . ?
C17 C18 H18 119.7 . . ?
C19 C18 C17 120.6(5) . . ?
C19 C18 H18 119.7 . . ?
C18 C19 C20 118.8(5) . . ?
C18 C19 C22 120.6(5) . . ?
C20 C19 C22 120.5(5) . . ?
C19 C20 H20 119.8 . . ?
C19 C20 C21 120.4(5) . . ?
C21 C20 H20 119.8 . . ?
C16 C21 H21 119.6 . . ?
C20 C21 C16 120.8(5) . . ?
C20 C21 H21 119.6 . . ?
O7 C22 Er1 59.7(3) . 5_666 ?
O7 C22 O8 119.0(5) . . ?
O7 C22 C19 121.1(5) . . ?
O8 C22 Er1 59.4(3) . 5_666 ?
O8 C22 C19 119.9(5) . . ?
C19 C22 Er1 177.0(4) . 5_666 ?
C24 C23 C8 120.3(5) . . ?
C28 C23 C8 121.4(5) . . ?
C28 C23 C24 117.7(5) . . ?
C23 C24 H24 119.2 . . ?
C25 C24 C23 121.6(6) . . ?
C25 C24 H24 119.2 . . ?
C24 C25 H25 120.0 . . ?
C24 C25 C26 120.1(6) . . ?
C26 C25 H25 120.0 . . ?
C25 C26 C29 121.0(5) . . ?
C27 C26 C25 119.5(5) . . ?
C27 C26 C29 119.4(6) . . ?
C26 C27 H27 120.6 . . ?
C26 C27 C28 118.9(6) . . ?
C28 C27 H27 120.6 . . ?
C23 C28 C27 122.2(6) . . ?
C23 C28 H28 118.9 . . ?
C27 C28 H28 118.9 . . ?
O5 C29 Er3 59.4(3) . 6_656 ?
O5 C29 C26 118.1(6) . . ?
O6 C29 Er3 61.7(3) . 6_656 ?
O6 C29 O5 121.0(5) . . ?
O6 C29 C26 120.8(6) . . ?
C26 C29 Er3 177.4(5) . 6_656 ?
O9 C36 H36 116.7 . . ?
O10 C36 O9 126.7(9) . . ?
O10 C36 H36 116.7 . . ?
C33 O11 Er2 134.0(11) . . ?
C33 N2 C34 114.2(16) . . ?
C33 N2 C35 120.1(16) . . ?
C35 N2 C34 125.8(15) . . ?
O11 C33 N2 129.4(18) . . ?
O11 C33 H33 115.3 . . ?
N2 C33 H33 115.3 . . ?
N2 C34 H34A 109.3 . . ?
N2 C34 H34B 109.8 . . ?
N2 C34 H34C 109.2 . . ?
H34A C34 H34B 109.5 . . ?
H34A C34 H34C 109.5 . . ?
H34B C34 H34C 109.5 . . ?
N2 C35 H35A 109.2 . . ?
N2 C35 H35B 109.7 . . ?
N2 C35 H35C 109.6 . . ?
H35A C35 H35B 109.5 . . ?
H35A C35 H35C 109.4 . . ?
H35B C35 H35C 109.5 . . ?
C30 O12 Er1 140.4(8) . . ?
C30 N1 C31 118.0(11) . . ?
C30 N1 C32 118.7(13) . . ?
C32 N1 C31 123.3(11) . . ?
O12 C30 N1 129.3(13) . . ?
O12 C30 H30 115.4 . . ?
N1 C30 H30 115.4 . . ?
N1 C31 H31A 109.4 . . ?
N1 C31 H31B 109.4 . . ?
N1 C31 H31C 109.6 . . ?
H31A C31 H31B 109.5 . . ?
H31A C31 H31C 109.5 . . ?
H31B C31 H31C 109.5 . . ?
N1 C32 H32A 109.6 . . ?
N1 C32 H32B 109.5 . . ?
N1 C32 H32C 109.4 . . ?
H32A C32 H32B 109.5 . . ?
H32A C32 H32C 109.5 . . ?
H32B C32 H32C 109.5 . . ?

loop_
_geom_bond_atom_site_label_1
_geom_bond_atom_site_label_2
_geom_bond_distance
_geom_bond_site_symmetry_2
_geom_bond_publ_flag
Er1 Er2 3.5940(7) . ?
Er1 O2 2.309(3) . ?
Er1 O2 2.309(3) 7_575 ?
Er1 O7 2.342(4) 5_666 ?
Er1 O7 2.342(4) 3_656 ?
Er1 O8 2.334(4) 3_656 ?
Er1 O8 2.334(4) 5_666 ?
Er1 O9 2.370(5) . ?
Er1 C22 2.709(5) 5_666 ?
Er1 C22 2.709(5) 3_656 ?
Er1 O12 2.310(5) . ?
Er2 O1 2.376(4) . ?
Er2 O1 2.376(4) 7_575 ?
Er2 O2 2.490(3) 7_575 ?
Er2 O2 2.490(3) . ?
Er2 O3 2.180(4) 3_655 ?
Er2 O3 2.180(4) 5_665 ?
Er2 O9 2.349(5) . ?
Er2 C1 2.805(5) . ?
Er2 C1 2.805(5) 7_575 ?
Er2 O11 2.307(6) . ?
Er3 O1W 2.364(9) . ?
Er3 O4 2.294(4) 3_655 ?
Er3 O4 2.294(4) 5_665 ?
Er3 O5 2.354(4) 4_465 ?
Er3 O5 2.354(4) 6_556 ?
Er3 O6 2.406(4) 6_556 ?
Er3 O6 2.406(4) 4_465 ?
Er3 O10 2.294(7) . ?
Er3 C29 2.732(5) 4_465 ?
Er3 C29 2.732(5) 6_556 ?
O1 C1 1.242(6) . ?
O1W H1WA 0.9720 . ?
O1W H1WB 0.8597 . ?
O2 C1 1.296(6) . ?
O3 Er2 2.180(4) 5_665 ?
O3 C15 1.239(7) . ?
O4 Er3 2.294(4) 5_665 ?
O4 C15 1.225(7) . ?
O5 Er3 2.354(4) 6_656 ?
O5 C29 1.258(7) . ?
O6 Er3 2.406(4) 6_656 ?
O6 C29 1.247(7) . ?
O7 Er1 2.342(4) 5_666 ?
O7 C22 1.265(6) . ?
O8 Er1 2.334(4) 5_666 ?
O8 C22 1.266(7) . ?
O9 C36 1.287(8) . ?
O10 C36 1.199(10) . ?
C1 C2 1.492(7) . ?
C2 C3 1.384(8) . ?
C2 C7 1.375(8) . ?
C3 H3 0.9300 . ?
C3 C4 1.395(8) . ?
C4 H4 0.9300 . ?
C4 C5 1.365(8) . ?
C5 C6 1.389(7) . ?
C5 C8 1.543(7) . ?
C6 H6 0.9300 . ?
C6 C7 1.395(7) . ?
C7 H7 0.9300 . ?
C8 C9 1.549(7) . ?
C8 C16 1.534(7) . ?
C8 C23 1.538(7) . ?
C9 C10 1.380(7) . ?
C9 C14 1.392(7) . ?
C10 H10 0.9300 . ?
C10 C11 1.375(7) . ?
C11 H11 0.9300 . ?
C11 C12 1.387(7) . ?
C12 C13 1.377(8) . ?
C12 C15 1.505(7) . ?
C13 H13 0.9300 . ?
C13 C14 1.377(8) . ?
C14 H14 0.9300 . ?
C16 C17 1.366(7) . ?
C16 C21 1.402(7) . ?
C17 H17 0.9300 . ?
C17 C18 1.380(8) . ?
C18 H18 0.9300 . ?
C18 C19 1.370(8) . ?
C19 C20 1.383(7) . ?
C19 C22 1.485(7) . ?
C20 H20 0.9300 . ?
C20 C21 1.383(7) . ?
C21 H21 0.9300 . ?
C22 Er1 2.709(5) 5_666 ?
C23 C24 1.380(8) . ?
C23 C28 1.368(8) . ?
C24 H24 0.9300 . ?
C24 C25 1.370(8) . ?
C25 H25 0.9300 . ?
C25 C26 1.389(9) . ?
C26 C27 1.376(8) . ?
C26 C29 1.509(7) . ?
C27 H27 0.9300 . ?
C27 C28 1.395(8) . ?
C28 H28 0.9300 . ?
C29 Er3 2.732(5) 6_656 ?
C36 H36 0.9300 . ?
O11 C33 1.191(13) . ?
N2 C33 1.295(13) . ?
N2 C34 1.69(2) . ?
N2 C35 1.483(17) . ?
C33 H33 0.9300 . ?
C34 H34A 0.9599 . ?
C34 H34B 0.9598 . ?
C34 H34C 0.9599 . ?
C35 H35A 0.9600 . ?
C35 H35B 0.9598 . ?
C35 H35C 0.9603 . ?
O12 C30 1.188(11) . ?
N1 C30 1.313(12) . ?
N1 C31 1.663(19) . ?
N1 C32 1.474(16) . ?
C30 H30 0.9300 . ?
C31 H31A 0.9600 . ?
C31 H31B 0.9597 . ?
C31 H31C 0.9599 . ?
C32 H32A 0.9599 . ?
C32 H32B 0.9600 . ?
C32 H32C 0.9600 . ?

loop_
_geom_torsion_atom_site_label_1
_geom_torsion_atom_site_label_2
_geom_torsion_atom_site_label_3
_geom_torsion_atom_site_label_4
_geom_torsion
_geom_torsion_site_symmetry_1
_geom_torsion_site_symmetry_2
_geom_torsion_site_symmetry_3
_geom_torsion_site_symmetry_4
_geom_torsion_publ_flag
Er1 O2 C1 Er2 -103.9(6) . . . . ?
Er1 O2 C1 O1 -102.3(7) . . . . ?
Er1 O2 C1 C2 79.0(7) . . . . ?
Er1 O7 C22 O8 2.7(6) 5_666 . . . ?
Er1 O7 C22 C19 -176.6(5) 5_666 . . . ?
Er1 O8 C22 O7 -2.7(6) 5_666 . . . ?
Er1 O8 C22 C19 176.6(4) 5_666 . . . ?
Er1 O9 C36 O10 180.000(0) . . . . ?
Er1 O12 C30 N1 -165.6(14) . . . . ?
Er2 O1 C1 O2 -1.7(5) . . . . ?
Er2 O1 C1 C2 176.9(4) . . . . ?
Er2 O2 C1 O1 1.6(5) . . . . ?
Er2 O2 C1 C2 -177.0(4) . . . . ?
Er2 O3 C15 O4 59.5(14) 5_665 . . . ?
Er2 O3 C15 C12 -118.6(8) 5_665 . . . ?
Er2 O9 C36 O10 0.000(1) . . . . ?
Er2 O11 C33 N2 -156.0(17) . . . . ?
Er3 O4 C15 O3 -19.0(13) 5_665 . . . ?
Er3 O4 C15 C12 159.1(5) 5_665 . . . ?
Er3 O5 C29 O6 1.5(6) 6_656 . . . ?
Er3 O5 C29 C26 -179.0(4) 6_656 . . . ?
Er3 O6 C29 O5 -1.5(6) 6_656 . . . ?
Er3 O6 C29 C26 179.1(5) 6_656 . . . ?
Er3 O10 C36 O9 0.000(2) . . . . ?
O1 C1 C2 C3 -0.7(8) . . . . ?
O1 C1 C2 C7 176.9(5) . . . . ?
O2 C1 C2 C3 177.9(5) . . . . ?
O2 C1 C2 C7 -4.5(7) . . . . ?
C1 C2 C3 C4 178.3(5) . . . . ?
C1 C2 C7 C6 -178.5(5) . . . . ?
C2 C3 C4 C5 1.0(9) . . . . ?
C3 C2 C7 C6 -0.9(8) . . . . ?
C3 C4 C5 C6 -2.2(9) . . . . ?
C3 C4 C5 C8 -172.8(5) . . . . ?
C4 C5 C6 C7 1.8(8) . . . . ?
C4 C5 C8 C9 -30.9(7) . . . . ?
C4 C5 C8 C16 -145.0(5) . . . . ?
C4 C5 C8 C23 92.6(6) . . . . ?
C5 C6 C7 C2 -0.3(8) . . . . ?
C5 C8 C9 C10 -47.1(6) . . . . ?
C5 C8 C9 C14 143.4(5) . . . . ?
C5 C8 C16 C17 -164.1(5) . . . . ?
C5 C8 C16 C21 26.5(7) . . . . ?
C5 C8 C23 C24 -77.3(6) . . . . ?
C5 C8 C23 C28 93.3(6) . . . . ?
C6 C5 C8 C9 158.5(4) . . . . ?
C6 C5 C8 C16 44.4(6) . . . . ?
C6 C5 C8 C23 -78.1(5) . . . . ?
C7 C2 C3 C4 0.6(8) . . . . ?
C8 C5 C6 C7 172.7(5) . . . . ?
C8 C9 C10 C11 -168.9(5) . . . . ?
C8 C9 C14 C13 168.5(6) . . . . ?
C8 C16 C17 C18 -169.2(6) . . . . ?
C8 C16 C21 C20 168.5(5) . . . . ?
C8 C23 C24 C25 171.8(5) . . . . ?
C8 C23 C28 C27 -172.2(5) . . . . ?
C9 C8 C16 C17 75.4(6) . . . . ?
C9 C8 C16 C21 -94.0(5) . . . . ?
C9 C8 C23 C24 44.2(7) . . . . ?
C9 C8 C23 C28 -145.2(5) . . . . ?
C9 C10 C11 C12 -0.1(10) . . . . ?
C10 C9 C14 C13 -1.2(9) . . . . ?
C10 C11 C12 C13 -0.7(9) . . . . ?
C10 C11 C12 C15 174.5(6) . . . . ?
C11 C12 C13 C14 0.6(10) . . . . ?
C11 C12 C15 O3 1.5(9) . . . . ?
C11 C12 C15 O4 -176.7(6) . . . . ?
C12 C13 C14 C9 0.4(10) . . . . ?
C13 C12 C15 O3 176.6(6) . . . . ?
C13 C12 C15 O4 -1.6(10) . . . . ?
C14 C9 C10 C11 1.1(9) . . . . ?
C15 C12 C13 C14 -174.6(6) . . . . ?
C16 C8 C9 C10 75.6(6) . . . . ?
C16 C8 C9 C14 -93.9(6) . . . . ?
C16 C8 C23 C24 158.6(5) . . . . ?
C16 C8 C23 C28 -30.8(7) . . . . ?
C16 C17 C18 C19 0.4(10) . . . . ?
C17 C16 C21 C20 -1.1(9) . . . . ?
C17 C18 C19 C20 -1.1(10) . . . . ?
C17 C18 C19 C22 176.1(6) . . . . ?
C18 C19 C20 C21 0.7(9) . . . . ?
C18 C19 C22 O7 -174.5(6) . . . . ?
C18 C19 C22 O8 6.2(9) . . . . ?
C19 C20 C21 C16 0.4(9) . . . . ?
C20 C19 C22 O7 2.7(8) . . . . ?
C20 C19 C22 O8 -176.6(6) . . . . ?
C21 C16 C17 C18 0.7(9) . . . . ?
C22 C19 C20 C21 -176.5(5) . . . . ?
C23 C8 C9 C10 -163.2(5) . . . . ?
C23 C8 C9 C14 27.3(7) . . . . ?
C23 C8 C16 C17 -47.3(7) . . . . ?
C23 C8 C16 C21 143.3(5) . . . . ?
C23 C24 C25 C26 -0.1(10) . . . . ?
C24 C23 C28 C27 -1.3(9) . . . . ?
C24 C25 C26 C27 0.0(10) . . . . ?
C24 C25 C26 C29 -178.4(5) . . . . ?
C25 C26 C27 C28 -0.5(10) . . . . ?
C25 C26 C29 O5 -7.6(9) . . . . ?
C25 C26 C29 O6 171.8(6) . . . . ?
C26 C27 C28 C23 1.2(10) . . . . ?
C27 C26 C29 O5 174.0(6) . . . . ?
C27 C26 C29 O6 -6.5(9) . . . . ?
C28 C23 C24 C25 0.8(9) . . . . ?
C29 C26 C27 C28 177.9(5) . . . . ?
C34 N2 C33 O11 -0.2(3) . . . . ?
C35 N2 C33 O11 -179.8(4) . . . . ?
C31 N1 C30 O12 0.1(3) . . . . ?
C32 N1 C30 O12 179.8(4) . . . . ?

loop_
_smtbx_masks_void_nr
_smtbx_masks_void_average_x
_smtbx_masks_void_average_y
_smtbx_masks_void_average_z
_smtbx_masks_void_volume
_smtbx_masks_void_count_electrons
_smtbx_masks_void_content
1 -0.678 -0.539 -0.242 5609.5 1203.9 ?
